data_7231925
loop_
_publ_author_name
'Lopes, Gon\,calo'
'da Gama, Vasco'
'Belo, Dulce'
'Sim\~ao, Dulce'
'Santos, Isabel Cordeiro'
'Almeida, Manuel'
'Raba\,ca, Sandra'

_publ_section_title
;
 A 4-cyanobenzene-ethylenedithio-TTF electron donor and its
 (1&#x2009;:&#x2009;1) triiodide radical cation salt; isomer effects in
 C--N&#x22EF;H--C interactions
;
_journal_issue 4
_journal_name_full CrystEngComm
_journal_page_first 637
_journal_paper_doi 10.1039/C8CE01967C
_journal_volume 21
_journal_year 2019
_chemical_formula_sum 'C26 H14 N2 S12'
_chemical_formula_weight 739.11
_space_group_IT_number 2
_space_group_name_Hall '-P 1'
_space_group_name_H-M_alt 'P -1'
_symmetry_cell_setting triclinic
_symmetry_space_group_name_Hall '-P 1'
_symmetry_space_group_name_H-M 'P -1'
_atom_sites_solution_hydrogens geom
_atom_sites_solution_primary direct
_atom_sites_solution_secondary difmap
_audit_creation_method SHELXL-97
_audit_update_record
;
2018-11-14 deposited with the CCDC.
2018-12-03 downloaded from the CCDC.
;
_cell_angle_alpha 81.877(2)
_cell_angle_beta 83.912(2)
_cell_angle_gamma 65.730(2)
_cell_formula_units_Z 2
_cell_length_a 7.7442(5)
_cell_length_b 7.7440(5)
_cell_length_c 26.3522(16)
_cell_measurement_reflns_used 1434
_cell_measurement_temperature 150(2)
_cell_measurement_theta_max 26.16
_cell_measurement_theta_min 3.12
_cell_volume 1424.22(16)
_computing_cell_refinement 'Bruker SAINT'
_computing_data_collection 'Bruker APEX2'
_computing_data_reduction 'Bruker SAINT'
_computing_structure_refinement 'SHELXL-2014 (Sheldrick 2008)'
_computing_structure_solution 'SHELXS-97 (Sheldrick 2008)'
_diffrn_ambient_temperature 150(2)
_diffrn_measured_fraction_theta_full 0.958
_diffrn_measured_fraction_theta_max 0.958
_diffrn_measurement_device_type 'Bruker APEX-II CCD'
_diffrn_measurement_method '\f and \w scans'
_diffrn_radiation_monochromator graphite
_diffrn_radiation_source 'fine-focus sealed tube'
_diffrn_radiation_type MoK\a
_diffrn_radiation_wavelength 0.71073
_diffrn_reflns_av_R_equivalents 0.0407
_diffrn_reflns_av_sigmaI/netI 0.0717
_diffrn_reflns_limit_h_max 9
_diffrn_reflns_limit_h_min -5
_diffrn_reflns_limit_k_max 9
_diffrn_reflns_limit_k_min -9
_diffrn_reflns_limit_l_max 31
_diffrn_reflns_limit_l_min -31
_diffrn_reflns_number 9574
_diffrn_reflns_theta_full 25.35
_diffrn_reflns_theta_max 25.35
_diffrn_reflns_theta_min 2.92
_exptl_absorpt_coefficient_mu 0.945
_exptl_absorpt_correction_T_max 0.9632
_exptl_absorpt_correction_T_min 0.6493
_exptl_absorpt_correction_type multi-scan
_exptl_absorpt_process_details sadabs
_exptl_crystal_colour orange
_exptl_crystal_density_diffrn 1.724
_exptl_crystal_density_method 'not measured'
_exptl_crystal_description needle
_exptl_crystal_F_000 752
_exptl_crystal_size_max 0.50
_exptl_crystal_size_mid 0.06
_exptl_crystal_size_min 0.04
_refine_diff_density_max 0.450
_refine_diff_density_min -0.394
_refine_diff_density_rms 0.093
_refine_ls_extinction_method none
_refine_ls_goodness_of_fit_ref 0.976
_refine_ls_hydrogen_treatment constr
_refine_ls_matrix_type full
_refine_ls_number_parameters 361
_refine_ls_number_reflns 5002
_refine_ls_number_restraints 0
_refine_ls_restrained_S_all 0.976
_refine_ls_R_factor_all 0.0655
_refine_ls_R_factor_gt 0.0421
_refine_ls_shift/su_max 0.001
_refine_ls_shift/su_mean 0.000
_refine_ls_structure_factor_coef Fsqd
_refine_ls_weighting_details 'calc w=1/[\s^2^(Fo^2^)+(0.0439P)^2^+0.0000P] where P=(Fo^2^+2Fc^2^)/3'
_refine_ls_weighting_scheme calc
_refine_ls_wR_factor_gt 0.0937
_refine_ls_wR_factor_ref 0.1023
_reflns_number_gt 3670
_reflns_number_total 5002
_reflns_threshold_expression >2sigma(I)
_cod_data_source_file c8ce01967c2.cif
_cod_data_source_block GL55F9_19
_cod_depositor_comments 'Adding full bibliography for 7231922--7231926.cif.'
_cod_original_sg_symbol_H-M P-1
_cod_database_code 7231925

loop_
_symmetry_equiv_pos_as_xyz
'x, y, z'
'-x, -y, -z'

loop_
_atom_site_label
_atom_site_type_symbol
_atom_site_fract_x
_atom_site_fract_y
_atom_site_fract_z
_atom_site_U_iso_or_equiv
_atom_site_adp_type
_atom_site_occupancy
_atom_site_symmetry_multiplicity
_atom_site_calc_flag
_atom_site_refinement_flags
S1 S 0.50067(15) 0.66161(17) 0.12900(4) 0.0269(3) Uani 1 1 d .
S2 S 0.08129(14) 0.70772(15) 0.20819(4) 0.0239(3) Uani 1 1 d .
S3 S 0.27742(14) 0.69903(16) 0.04501(4) 0.0244(3) Uani 1 1 d .
S4 S -0.07715(14) 0.73643(16) 0.11082(4) 0.0233(3) Uani 1 1 d .
S5 S 0.07817(14) 0.74818(16) -0.05555(4) 0.0240(3) Uani 1 1 d .
S6 S -0.28383(14) 0.77963(15) 0.00650(4) 0.0223(3) Uani 1 1 d .
S7 S 0.63932(14) 0.49050(15) 0.32362(4) 0.0219(2) Uani 1 1 d .
S8 S 1.04310(13) 0.31517(14) 0.39170(3) 0.0166(2) Uani 1 1 d .
S9 S 0.45066(13) 0.38111(13) 0.41849(3) 0.0148(2) Uani 1 1 d .
S10 S 0.78976(12) 0.23679(13) 0.47553(3) 0.0142(2) Uani 1 1 d .
S11 S 0.21027(12) 0.26560(13) 0.51701(3) 0.0141(2) Uani 1 1 d .
S12 S 0.55125(13) 0.12487(13) 0.57375(3) 0.0140(2) Uani 1 1 d .
N1 N 0.2111(5) 0.7689(5) -0.19750(12) 0.0266(8) Uani 1 1 d .
N2 N 0.6204(5) -0.0583(5) 0.71021(12) 0.0288(9) Uani 1 1 d .
C1 C 0.4521(6) 0.6834(6) 0.19761(14) 0.0222(9) Uani 1 1 d .
H1A H 0.5741 0.6272 0.2146 0.027 Uiso 1 1 calc R
H1B H 0.3919 0.8203 0.2027 0.027 Uiso 1 1 calc R
C2 C 0.3241(5) 0.5872(6) 0.22364(14) 0.0230(9) Uani 1 1 d .
H2B H 0.3313 0.5774 0.2613 0.028 Uiso 1 1 calc R
H2A H 0.3730 0.4561 0.2138 0.028 Uiso 1 1 calc R
C3 C 0.2792(5) 0.6966(5) 0.11153(13) 0.0141(8) Uani 1 1 d .
C4 C 0.1187(5) 0.7127(5) 0.14113(14) 0.0150(8) Uani 1 1 d .
C5 C 0.0385(5) 0.7316(5) 0.04807(14) 0.0181(9) Uani 1 1 d .
C6 C -0.0466(5) 0.7509(5) 0.00573(14) 0.0170(9) Uani 1 1 d .
C7 C -0.1128(5) 0.7795(5) -0.08910(13) 0.0137(8) Uani 1 1 d .
C8 C -0.2819(5) 0.7910(5) -0.06005(14) 0.0172(9) Uani 1 1 d .
C9 C -0.1002(5) 0.7875(5) -0.14264(14) 0.0164(8) Uani 1 1 d .
C10 C -0.4364(6) 0.8110(5) -0.08441(15) 0.0217(9) Uani 1 1 d .
H10 H -0.5504 0.8196 -0.0654 0.026 Uiso 1 1 calc R
C11 C -0.2568(5) 0.8065(5) -0.16691(14) 0.0209(9) Uani 1 1 d .
H11 H -0.2529 0.8115 -0.2032 0.025 Uiso 1 1 calc R
C12 C -0.4241(6) 0.8187(5) -0.13716(15) 0.0239(10) Uani 1 1 d .
H12 H -0.5319 0.8326 -0.1542 0.029 Uiso 1 1 calc R
C13 C 0.0747(6) 0.7773(5) -0.17279(14) 0.0190(9) Uani 1 1 d .
C14 C 1.0095(5) 0.4448(5) 0.33031(13) 0.0155(8) Uani 1 1 d .
H14A H 0.9508 0.5827 0.3343 0.019 Uiso 1 1 calc R
H14B H 1.1348 0.4168 0.3119 0.019 Uiso 1 1 calc R
C15 C 0.8868(5) 0.3998(5) 0.29844(13) 0.0180(9) Uani 1 1 d .
H15A H 0.9354 0.2601 0.2981 0.022 Uiso 1 1 calc R
H15B H 0.8932 0.4575 0.2627 0.022 Uiso 1 1 calc R
C16 C 0.8121(5) 0.3309(5) 0.41276(13) 0.0113(8) Uani 1 1 d .
C17 C 0.6594(5) 0.3963(5) 0.38680(13) 0.0126(8) Uani 1 1 d .
C18 C 0.5498(5) 0.2761(5) 0.47592(13) 0.0114(8) Uani 1 1 d .
C19 C 0.4489(5) 0.2306(5) 0.51670(13) 0.0112(8) Uani 1 1 d .
C20 C 0.3436(5) 0.1153(5) 0.60708(13) 0.0118(8) Uani 1 1 d .
C21 C 0.1848(5) 0.1773(5) 0.57997(13) 0.0117(8) Uani 1 1 d .
C22 C 0.3313(5) 0.0460(5) 0.65791(13) 0.0125(8) Uani 1 1 d .
C23 C 0.0148(5) 0.1681(5) 0.60345(14) 0.0137(8) Uani 1 1 d .
H23 H -0.0947 0.2131 0.5840 0.016 Uiso 1 1 calc R
C24 C 0.1630(5) 0.0350(5) 0.68141(14) 0.0144(8) Uani 1 1 d .
H24 H 0.1594 -0.0144 0.7164 0.017 Uiso 1 1 calc R
C25 C 0.0061(5) 0.0954(5) 0.65368(14) 0.0160(8) Uani 1 1 d .
H25 H -0.1075 0.0872 0.6689 0.019 Uiso 1 1 calc R
C26 C 0.4936(6) -0.0140(5) 0.68706(14) 0.0181(9) Uani 1 1 d .

loop_
_atom_site_aniso_label
_atom_site_aniso_U_11
_atom_site_aniso_U_22
_atom_site_aniso_U_33
_atom_site_aniso_U_23
_atom_site_aniso_U_13
_atom_site_aniso_U_12
S1 0.0183(6) 0.0520(7) 0.0150(5) 0.0026(5) -0.0051(4) -0.0195(5)
S2 0.0194(6) 0.0406(7) 0.0099(5) 0.0009(4) -0.0016(4) -0.0112(5)
S3 0.0166(6) 0.0508(7) 0.0091(5) 0.0007(5) -0.0028(4) -0.0176(5)
S4 0.0147(6) 0.0468(7) 0.0111(5) 0.0004(4) -0.0017(4) -0.0157(5)
S5 0.0177(6) 0.0469(7) 0.0102(5) 0.0001(5) -0.0032(4) -0.0163(5)
S6 0.0162(6) 0.0419(7) 0.0116(5) 0.0019(4) -0.0035(4) -0.0154(5)
S7 0.0191(6) 0.0347(6) 0.0112(5) 0.0095(4) -0.0072(4) -0.0126(5)
S8 0.0111(5) 0.0244(5) 0.0140(5) 0.0038(4) -0.0027(4) -0.0082(4)
S9 0.0110(5) 0.0214(5) 0.0126(5) 0.0051(4) -0.0045(4) -0.0084(4)
S10 0.0119(5) 0.0203(5) 0.0106(5) 0.0047(4) -0.0037(4) -0.0078(4)
S11 0.0112(5) 0.0205(5) 0.0105(5) 0.0035(4) -0.0035(4) -0.0073(4)
S12 0.0111(5) 0.0199(5) 0.0108(5) 0.0045(4) -0.0042(4) -0.0071(4)
N1 0.026(2) 0.035(2) 0.0163(19) 0.0033(16) -0.0079(16) -0.0091(17)
N2 0.025(2) 0.038(2) 0.0155(18) 0.0038(16) -0.0063(16) -0.0063(16)
C1 0.027(2) 0.030(2) 0.013(2) 0.0020(17) -0.0079(17) -0.0148(19)
C2 0.024(2) 0.029(2) 0.014(2) 0.0038(17) -0.0094(17) -0.0101(18)
C3 0.020(2) 0.017(2) 0.0075(18) 0.0018(15) -0.0071(15) -0.0090(16)
C4 0.016(2) 0.015(2) 0.014(2) 0.0044(16) -0.0062(16) -0.0074(16)
C5 0.014(2) 0.031(2) 0.0117(19) -0.0006(17) -0.0010(16) -0.0111(17)
C6 0.012(2) 0.027(2) 0.013(2) 0.0050(16) -0.0052(15) -0.0096(17)
C7 0.013(2) 0.014(2) 0.0144(19) 0.0031(15) -0.0080(15) -0.0062(15)
C8 0.017(2) 0.020(2) 0.013(2) 0.0008(16) -0.0026(16) -0.0057(17)
C9 0.021(2) 0.016(2) 0.013(2) 0.0003(16) -0.0034(16) -0.0080(16)
C10 0.021(2) 0.026(2) 0.019(2) 0.0014(17) -0.0073(17) -0.0108(18)
C11 0.023(2) 0.024(2) 0.013(2) 0.0021(17) -0.0114(17) -0.0067(18)
C12 0.022(2) 0.026(2) 0.026(2) -0.0003(18) -0.0159(18) -0.0100(18)
C13 0.026(2) 0.020(2) 0.0090(19) 0.0030(16) -0.0086(17) -0.0066(18)
C14 0.016(2) 0.014(2) 0.017(2) 0.0022(16) 0.0011(15) -0.0075(16)
C15 0.025(2) 0.022(2) 0.0096(19) 0.0034(16) -0.0016(16) -0.0139(17)
C16 0.012(2) 0.014(2) 0.0087(18) -0.0008(15) 0.0010(14) -0.0069(15)
C17 0.011(2) 0.016(2) 0.0107(18) 0.0032(15) -0.0034(15) -0.0072(15)
C18 0.013(2) 0.0138(19) 0.0071(18) 0.0021(15) -0.0030(14) -0.0061(15)
C19 0.011(2) 0.0082(18) 0.0132(19) 0.0026(14) -0.0049(15) -0.0029(15)
C20 0.013(2) 0.0098(19) 0.0131(19) -0.0018(15) 0.0003(15) -0.0056(15)
C21 0.014(2) 0.0071(18) 0.0143(19) 0.0010(15) -0.0019(15) -0.0046(15)
C22 0.016(2) 0.0072(18) 0.0124(19) -0.0017(14) -0.0028(15) -0.0022(15)
C23 0.013(2) 0.015(2) 0.017(2) -0.0031(16) -0.0023(15) -0.0085(16)
C24 0.021(2) 0.0109(19) 0.0116(19) 0.0018(15) -0.0004(16) -0.0073(16)
C25 0.018(2) 0.016(2) 0.020(2) -0.0048(16) 0.0020(16) -0.0123(16)
C26 0.021(2) 0.018(2) 0.013(2) 0.0024(16) -0.0002(17) -0.0066(17)

loop_
_atom_type_symbol
_atom_type_description
_atom_type_scat_dispersion_real
_atom_type_scat_dispersion_imag
_atom_type_scat_source
C C 0.0033 0.0016 'International Tables Vol C Tables 4.2.6.8 and 6.1.1.4'
H H 0.0000 0.0000 'International Tables Vol C Tables 4.2.6.8 and 6.1.1.4'
N N 0.0061 0.0033 'International Tables Vol C Tables 4.2.6.8 and 6.1.1.4'
S S 0.1246 0.1234 'International Tables Vol C Tables 4.2.6.8 and 6.1.1.4'

loop_
_geom_angle_atom_site_label_1
_geom_angle_atom_site_label_2
_geom_angle_atom_site_label_3
_geom_angle
C3 S1 C1 100.14(17)
C4 S2 C2 97.26(17)
C3 S3 C5 92.86(17)
C4 S4 C5 93.68(18)
C7 S5 C6 93.97(17)
C8 S6 C6 93.34(17)
C17 S7 C15 102.53(16)
C14 S8 C16 103.27(17)
C18 S9 C17 95.82(17)
C16 S10 C18 97.48(16)
C21 S11 C19 98.12(16)
C19 S12 C20 96.12(17)
C2 C1 S1 114.2(3)
C2 C1 H1A 108.7
S1 C1 H1A 108.7
C2 C1 H1B 108.7
S1 C1 H1B 108.7
H1A C1 H1B 107.6
C1 C2 S2 114.4(3)
C1 C2 H2B 108.7
S2 C2 H2B 108.7
C1 C2 H2A 108.7
S2 C2 H2A 108.7
H2B C2 H2A 107.6
C4 C3 S1 130.2(3)
C4 C3 S3 119.0(3)
S1 C3 S3 110.8(2)
C3 C4 S4 117.9(3)
C3 C4 S2 129.0(3)
S4 C4 S2 113.1(2)
C6 C5 S3 120.1(3)
C6 C5 S4 123.3(3)
S3 C5 S4 116.5(2)
C5 C6 S6 122.2(3)
C5 C6 S5 120.5(3)
S6 C6 S5 117.3(2)
C9 C7 C8 121.5(3)
C9 C7 S5 121.3(3)
C8 C7 S5 117.2(3)
C10 C8 C7 119.9(3)
C10 C8 S6 122.0(3)
C7 C8 S6 118.2(3)
C11 C9 C7 118.2(3)
C11 C9 C13 120.3(3)
C7 C9 C13 121.5(3)
C8 C10 C12 118.7(4)
C8 C10 H10 120.7
C12 C10 H10 120.7
C9 C11 C12 119.3(4)
C9 C11 H11 120.4
C12 C11 H11 120.4
C10 C12 C11 122.5(4)
C10 C12 H12 118.8
C11 C12 H12 118.8
N1 C13 C9 178.6(4)
C15 C14 S8 113.3(2)
C15 C14 H14A 108.9
S8 C14 H14A 108.9
C15 C14 H14B 108.9
S8 C14 H14B 108.9
H14A C14 H14B 107.7
C14 C15 S7 111.5(3)
C14 C15 H15A 109.3
S7 C15 H15A 109.3
C14 C15 H15B 109.3
S7 C15 H15B 109.3
H15A C15 H15B 108.0
C17 C16 S10 115.8(3)
C17 C16 S8 128.9(3)
S10 C16 S8 115.29(19)
C16 C17 S7 126.6(3)
C16 C17 S9 117.9(3)
S7 C17 S9 115.5(2)
C19 C18 S9 122.0(3)
C19 C18 S10 125.0(3)
S9 C18 S10 113.05(19)
C18 C19 S12 121.2(3)
C18 C19 S11 125.2(3)
S12 C19 S11 113.61(19)
C21 C20 C22 117.5(3)
C21 C20 S12 117.3(3)
C22 C20 S12 125.2(3)
C20 C21 C23 120.7(3)
C20 C21 S11 114.7(3)
C23 C21 S11 124.6(3)
C20 C22 C24 122.1(3)
C20 C22 C26 118.2(3)
C24 C22 C26 119.7(3)
C25 C23 C21 121.1(3)
C25 C23 H23 119.5
C21 C23 H23 119.5
C25 C24 C22 119.8(3)
C25 C24 H24 120.1
C22 C24 H24 120.1
C24 C25 C23 118.8(3)
C24 C25 H25 120.6
C23 C25 H25 120.6
N2 C26 C22 178.9(4)

loop_
_geom_bond_atom_site_label_1
_geom_bond_atom_site_label_2
_geom_bond_distance
S1 C3 1.726(4)
S1 C1 1.824(4)
S2 C4 1.758(4)
S2 C2 1.784(4)
S3 C3 1.752(3)
S3 C5 1.756(4)
S4 C4 1.720(4)
S4 C5 1.792(4)
S5 C7 1.717(4)
S5 C6 1.790(4)
S6 C8 1.742(4)
S6 C6 1.756(4)
S7 C17 1.717(3)
S7 C15 1.834(4)
S8 C14 1.763(3)
S8 C16 1.775(4)
S9 C18 1.711(3)
S9 C17 1.780(4)
S10 C16 1.732(3)
S10 C18 1.754(4)
S11 C21 1.726(3)
S11 C19 1.753(4)
S12 C19 1.712(3)
S12 C20 1.773(4)
N1 C13 1.164(5)
N2 C26 1.116(5)
C1 C2 1.526(5)
C1 H1A 0.9900
C1 H1B 0.9900
C2 H2B 0.9900
C2 H2A 0.9900
C3 C4 1.364(5)
C5 C6 1.315(5)
C7 C9 1.398(5)
C7 C8 1.421(5)
C8 C10 1.360(5)
C9 C11 1.376(5)
C9 C13 1.474(5)
C10 C12 1.378(5)
C10 H10 0.9500
C11 C12 1.416(5)
C11 H11 0.9500
C12 H12 0.9500
C14 C15 1.501(5)
C14 H14A 0.9900
C14 H14B 0.9900
C15 H15A 0.9900
C15 H15B 0.9900
C16 C17 1.305(5)
C18 C19 1.353(5)
C20 C21 1.363(5)
C20 C22 1.380(5)
C21 C23 1.419(5)
C22 C24 1.412(5)
C22 C26 1.417(5)
C23 C25 1.369(5)
C23 H23 0.9500
C24 C25 1.362(5)
C24 H24 0.9500
C25 H25 0.9500
